data_2211668
loop_
_publ_author_name
'Zhang, Zhen-Ming'
'Li, Shu-An'

_publ_section_title
;
 2-[1-(2-Hydroxypropyliminio)ethyl]-5-methoxyphenolate
;
_journal_coeditor_code WW2054
_journal_issue 12
_journal_name_full 'Acta Crystallographica Section E'
_journal_page_first o5916
_journal_page_last o5917
_journal_paper_doi 10.1107/S1600536806050276
_journal_volume 62
_journal_year 2006
_chemical_formula_iupac 'C12 H17 N O3'
_chemical_formula_moiety 'C12 H17 N O3'
_chemical_formula_sum 'C12 H17 N O3'
_chemical_formula_weight 223.27
_chemical_name_systematic
;
2-[1-(2-Hydroxypropyliminio)ethyl]-5-methoxyphenolate
;
_space_group_IT_number 2
_symmetry_cell_setting triclinic
_symmetry_space_group_name_Hall '-P 1'
_symmetry_space_group_name_H-M 'P -1'
_atom_sites_solution_hydrogens geom
_atom_sites_solution_primary direct
_atom_sites_solution_secondary difmap
_audit_creation_method SHELXL97
_cell_angle_alpha 98.19(2)
_cell_angle_beta 96.71(2)
_cell_angle_gamma 93.35(3)
_cell_formula_units_Z 2
_cell_length_a 5.714(2)
_cell_length_b 9.672(4)
_cell_length_c 10.869(3)
_cell_measurement_reflns_used 35
_cell_measurement_temperature 296(2)
_cell_measurement_theta_max 12.44
_cell_measurement_theta_min 3.07
_cell_volume 588.8(4)
_computing_cell_refinement XSCANS
_computing_data_collection 'XSCANS (Siemens, 1994)'
_computing_data_reduction 'SHELXTL (Siemens, 1995)'
_computing_molecular_graphics SHELXTL
_computing_publication_material SHELXTL
_computing_structure_refinement 'SHELXL97 (Sheldrick, 1997)'
_computing_structure_solution 'SHELXS97 (Sheldrick, 1997)'
_diffrn_ambient_temperature 296(2)
_diffrn_measured_fraction_theta_full 1.000
_diffrn_measured_fraction_theta_max 1.000
_diffrn_measurement_device_type 'Siemens P4'
_diffrn_measurement_method \w
_diffrn_radiation_monochromator graphite
_diffrn_radiation_source 'normal-focus sealed tube'
_diffrn_radiation_type MoK\a
_diffrn_radiation_wavelength 0.71073
_diffrn_reflns_av_R_equivalents 0.0172
_diffrn_reflns_av_sigmaI/netI 0.0551
_diffrn_reflns_limit_h_max 6
_diffrn_reflns_limit_h_min 0
_diffrn_reflns_limit_k_max 11
_diffrn_reflns_limit_k_min -11
_diffrn_reflns_limit_l_max 13
_diffrn_reflns_limit_l_min -13
_diffrn_reflns_number 2506
_diffrn_reflns_theta_full 25.50
_diffrn_reflns_theta_max 25.50
_diffrn_reflns_theta_min 1.91
_diffrn_standards_decay_% 3.91
_diffrn_standards_interval_count 97
_diffrn_standards_number 3
_exptl_absorpt_coefficient_mu 0.090
_exptl_absorpt_correction_type none
_exptl_crystal_colour yellow
_exptl_crystal_density_diffrn 1.259
_exptl_crystal_density_method 'not measured'
_exptl_crystal_description block
_exptl_crystal_F_000 240
_exptl_crystal_size_max 0.54
_exptl_crystal_size_mid 0.46
_exptl_crystal_size_min 0.12
_refine_diff_density_max 0.153
_refine_diff_density_min -0.150
_refine_ls_extinction_coef 0.013(2)
_refine_ls_extinction_expression Fc^*^=kFc[1+0.001xFc^2^\l^3^/sin(2\q)]^-1/4^
_refine_ls_extinction_method SHELXL97
_refine_ls_goodness_of_fit_ref 0.986
_refine_ls_hydrogen_treatment mixed
_refine_ls_matrix_type full
_refine_ls_number_parameters 155
_refine_ls_number_reflns 2187
_refine_ls_number_restraints 2
_refine_ls_restrained_S_all 0.986
_refine_ls_R_factor_all 0.0889
_refine_ls_R_factor_gt 0.0412
_refine_ls_shift/su_max 0.000
_refine_ls_shift/su_mean 0.000
_refine_ls_structure_factor_coef Fsqd
_refine_ls_weighting_details 'calc w=1/[\s^2^(Fo^2^)+(0.0268P)^2^] where P=(Fo^2^+2Fc^2^)/3'
_refine_ls_weighting_scheme calc
_refine_ls_wR_factor_gt 0.0754
_refine_ls_wR_factor_ref 0.0814
_reflns_number_gt 1070
_reflns_number_total 2187
_reflns_threshold_expression I>2\s(I)
_cod_data_source_file ww2054.cif
_cod_data_source_block I
_cod_original_cell_volume 588.8(3)
_cod_database_code 2211668
_cod_database_fobs_code 2211668

loop_
_symmetry_equiv_pos_as_xyz
'x, y, z'
'-x, -y, -z'

loop_
_atom_site_type_symbol
_atom_site_label
_atom_site_fract_x
_atom_site_fract_y
_atom_site_fract_z
_atom_site_U_iso_or_equiv
_atom_site_adp_type
_atom_site_calc_flag
_atom_site_refinement_flags
_atom_site_occupancy
O O1 0.1251(2) 0.16218(15) 0.37940(13) 0.0595(4) Uani d . 1
O O2 0.2213(3) 0.37187(15) 0.01565(13) 0.0661(5) Uani d . 1
O O3 0.1269(3) 0.08674(17) 0.69327(15) 0.0600(4) Uani d D 1
N N 0.4475(3) 0.21279(18) 0.56303(15) 0.0474(5) Uani d D 1
C C1 0.2480(4) 0.2422(2) 0.32170(18) 0.0446(5) Uani d . 1
C C2 0.1621(4) 0.2657(2) 0.19827(18) 0.0495(6) Uani d . 1
H H2 0.0150 0.2246 0.1609 0.059 Uiso calc R 1
C C3 0.2899(4) 0.3465(2) 0.13438(19) 0.0486(6) Uani d . 1
C C4 0.5101(4) 0.4122(2) 0.18852(19) 0.0526(6) Uani d . 1
H H4 0.5966 0.4681 0.1443 0.063 Uiso calc R 1
C C5 0.5961(4) 0.3935(2) 0.30633(19) 0.0506(6) Uani d . 1
H H5 0.7426 0.4375 0.3413 0.061 Uiso calc R 1
C C6 0.4737(3) 0.31045(19) 0.37786(18) 0.0403(5) Uani d . 1
C C7 0.5699(3) 0.2916(2) 0.50153(18) 0.0415(5) Uani d . 1
C C8 0.8039(3) 0.3596(2) 0.56320(18) 0.0543(6) Uani d . 1
H H8A 0.8356 0.3343 0.6454 0.065 Uiso calc PR 0.50
H H8B 0.8010 0.4595 0.5697 0.065 Uiso calc PR 0.50
H H8C 0.9254 0.3288 0.5141 0.065 Uiso calc PR 0.50
H H8D 0.8724 0.4141 0.5074 0.065 Uiso calc PR 0.50
H H8E 0.9070 0.2889 0.5831 0.065 Uiso calc PR 0.50
H H8F 0.7826 0.4196 0.6388 0.065 Uiso calc PR 0.50
C C9 0.5161(4) 0.1842(2) 0.69031(18) 0.0523(6) Uani d . 1
H H9A 0.4939 0.2651 0.7504 0.063 Uiso calc R 1
H H9B 0.6819 0.1661 0.7009 0.063 Uiso calc R 1
C C10 0.3682(4) 0.0592(2) 0.71358(19) 0.0527(6) Uani d . 1
H H10 0.3956 -0.0223 0.6538 0.063 Uiso calc R 1
C C11 0.4376(4) 0.0290(2) 0.84557(19) 0.0698(7) Uani d . 1
H H11A 0.4123 0.1086 0.9048 0.084 Uiso calc R 1
H H11B 0.6014 0.0106 0.8560 0.084 Uiso calc R 1
H H11C 0.3429 -0.0513 0.8594 0.084 Uiso calc R 1
C C12 -0.0019(4) 0.3077(3) -0.0468(2) 0.0782(8) Uani d . 1
H H12A -0.0003 0.2077 -0.0542 0.094 Uiso calc R 1
H H12B -0.0290 0.3342 -0.1289 0.094 Uiso calc R 1
H H12C -0.1257 0.3384 0.0007 0.094 Uiso calc R 1
H H3O 0.052(5) 0.0089(17) 0.672(3) 0.142(14) Uiso d D 1
H H0N 0.315(3) 0.176(3) 0.520(3) 0.170 Uiso d D 1

loop_
_atom_site_aniso_label
_atom_site_aniso_U_11
_atom_site_aniso_U_22
_atom_site_aniso_U_33
_atom_site_aniso_U_12
_atom_site_aniso_U_13
_atom_site_aniso_U_23
O1 0.0500(10) 0.0712(10) 0.0547(10) -0.0145(8) -0.0006(8) 0.0148(8)
O2 0.0760(12) 0.0763(11) 0.0453(9) 0.0046(9) -0.0014(9) 0.0149(8)
O3 0.0487(10) 0.0584(11) 0.0724(11) 0.0011(9) 0.0045(8) 0.0124(9)
N 0.0436(12) 0.0533(12) 0.0437(11) -0.0019(10) -0.0001(9) 0.0088(9)
C1 0.0421(14) 0.0441(13) 0.0459(14) 0.0013(11) 0.0061(11) 0.0013(11)
C2 0.0439(14) 0.0549(14) 0.0471(13) 0.0007(11) -0.0004(11) 0.0048(11)
C3 0.0534(15) 0.0515(14) 0.0409(13) 0.0096(12) 0.0047(11) 0.0053(11)
C4 0.0518(15) 0.0564(15) 0.0515(14) -0.0016(12) 0.0110(12) 0.0128(11)
C5 0.0417(13) 0.0548(14) 0.0536(14) -0.0025(11) 0.0052(11) 0.0061(11)
C6 0.0377(13) 0.0378(12) 0.0438(12) -0.0020(10) 0.0057(10) 0.0025(10)
C7 0.0367(12) 0.0394(12) 0.0471(13) 0.0010(10) 0.0060(11) 0.0021(10)
C8 0.0425(13) 0.0637(15) 0.0550(14) -0.0051(11) 0.0014(11) 0.0105(11)
C9 0.0493(14) 0.0592(15) 0.0468(14) -0.0030(12) -0.0012(11) 0.0111(11)
C10 0.0528(15) 0.0505(14) 0.0528(14) 0.0037(12) 0.0013(11) 0.0062(11)
C11 0.0779(18) 0.0716(17) 0.0617(16) 0.0029(14) 0.0015(13) 0.0231(13)
C12 0.0779(19) 0.100(2) 0.0516(15) 0.0149(16) -0.0089(14) 0.0053(14)

loop_
_atom_type_symbol
_atom_type_description
_atom_type_scat_dispersion_real
_atom_type_scat_dispersion_imag
_atom_type_scat_source
C C 0.0033 0.0016 'International Tables Vol C Tables 4.2.6.8 and 6.1.1.4'
H H 0.0000 0.0000 'International Tables Vol C Tables 4.2.6.8 and 6.1.1.4'
N N 0.0061 0.0033 'International Tables Vol C Tables 4.2.6.8 and 6.1.1.4'
O O 0.0106 0.0060 'International Tables Vol C Tables 4.2.6.8 and 6.1.1.4'

loop_
_geom_angle_atom_site_label_1
_geom_angle_atom_site_label_2
_geom_angle_atom_site_label_3
_geom_angle
C3 O2 C12 117.86(17)
C10 O3 H3O 106(2)
C7 N C9 126.09(17)
C7 N H0N 113(2)
C9 N H0N 121(2)
O1 C1 C2 120.25(19)
O1 C1 C6 122.02(19)
C2 C1 C6 117.73(19)
C3 C2 C1 121.5(2)
C3 C2 H2 119.2
C1 C2 H2 119.2
C2 C3 O2 124.8(2)
C2 C3 C4 120.8(2)
O2 C3 C4 114.3(2)
C5 C4 C3 119.2(2)
C5 C4 H4 120.4
C3 C4 H4 120.4
C4 C5 C6 123.0(2)
C4 C5 H5 118.5
C6 C5 H5 118.5
C5 C6 C7 121.74(19)
C5 C6 C1 117.67(19)
C7 C6 C1 120.59(18)
N C7 C6 118.74(18)
N C7 C8 118.83(18)
C6 C7 C8 122.44(18)
C7 C8 H8A 109.5
C7 C8 H8B 109.5
H8A C8 H8B 109.5
C7 C8 H8C 109.5
H8A C8 H8C 109.5
H8B C8 H8C 109.5
C7 C8 H8D 109.5
H8A C8 H8D 141.1
H8B C8 H8D 56.3
H8C C8 H8D 56.3
C7 C8 H8E 109.5
H8A C8 H8E 56.3
H8B C8 H8E 141.1
H8C C8 H8E 56.3
H8D C8 H8E 109.5
C7 C8 H8F 109.5
H8A C8 H8F 56.3
H8B C8 H8F 56.3
H8C C8 H8F 141.1
H8D C8 H8F 109.5
H8E C8 H8F 109.5
N C9 C10 109.68(16)
N C9 H9A 109.7
C10 C9 H9A 109.7
N C9 H9B 109.7
C10 C9 H9B 109.7
H9A C9 H9B 108.2
O3 C10 C9 108.45(18)
O3 C10 C11 111.66(18)
C9 C10 C11 110.06(17)
O3 C10 H10 108.9
C9 C10 H10 108.9
C11 C10 H10 108.9
C10 C11 H11A 109.5
C10 C11 H11B 109.5
H11A C11 H11B 109.5
C10 C11 H11C 109.5
H11A C11 H11C 109.5
H11B C11 H11C 109.5
O2 C12 H12A 109.5
O2 C12 H12B 109.5
H12A C12 H12B 109.5
O2 C12 H12C 109.5
H12A C12 H12C 109.5
H12B C12 H12C 109.5

loop_
_geom_bond_atom_site_label_1
_geom_bond_atom_site_label_2
_geom_bond_distance
_geom_bond_publ_flag
O1 C1 1.290(2) y
O2 C3 1.365(2) y
O2 C12 1.434(2) y
O3 C10 1.417(2) y
O3 H3O 0.833(10) ?
N C7 1.307(2) y
N C9 1.463(2) y
N H0N 0.869(10) ?
C1 C2 1.428(2) y
C1 C6 1.440(2) y
C2 C3 1.354(3) y
C2 H2 0.9300 ?
C3 C4 1.400(3) y
C4 C5 1.358(2) y
C4 H4 0.9300 ?
C5 C6 1.406(3) y
C5 H5 0.9300 ?
C6 C7 1.432(2) y
C7 C8 1.494(2) y
C8 H8A 0.9600 ?
C8 H8B 0.9600 ?
C8 H8C 0.9600 ?
C8 H8D 0.9600 ?
C8 H8E 0.9600 ?
C8 H8F 0.9600 ?
C9 C10 1.503(3) y
C9 H9A 0.9700 ?
C9 H9B 0.9700 ?
C10 C11 1.517(3) y
C10 H10 0.9800 ?
C11 H11A 0.9600 ?
C11 H11B 0.9600 ?
C11 H11C 0.9600 ?
C12 H12A 0.9600 ?
C12 H12B 0.9600 ?
C12 H12C 0.9600 ?

loop_
_geom_hbond_atom_site_label_D
_geom_hbond_atom_site_label_H
_geom_hbond_atom_site_label_A
_geom_hbond_site_symmetry_A
_geom_hbond_distance_DH
_geom_hbond_distance_HA
_geom_hbond_distance_DA
_geom_hbond_angle_DHA
O3 H3O O1 2_556 0.830(10) 1.87(2) 2.698(2) 178(3)
N H0N O1 . 0.870(10) 1.75(2) 2.525(2) 147(3)

loop_
_geom_torsion_atom_site_label_1
_geom_torsion_atom_site_label_2
_geom_torsion_atom_site_label_3
_geom_torsion_atom_site_label_4
_geom_torsion
O1 C1 C2 C3 -178.43(19)
C6 C1 C2 C3 1.6(3)
C1 C2 C3 O2 178.90(18)
C1 C2 C3 C4 -1.2(3)
C12 O2 C3 C2 -0.4(3)
C12 O2 C3 C4 179.66(18)
C2 C3 C4 C5 0.4(3)
O2 C3 C4 C5 -179.66(19)
C3 C4 C5 C6 -0.1(3)
C4 C5 C6 C7 179.4(2)
C4 C5 C6 C1 0.5(3)
O1 C1 C6 C5 178.81(19)
C2 C1 C6 C5 -1.2(3)
O1 C1 C6 C7 -0.2(3)
C2 C1 C6 C7 179.85(19)
C9 N C7 C6 -178.84(18)
C9 N C7 C8 0.7(3)
C5 C6 C7 N -179.82(19)
C1 C6 C7 N -0.9(3)
C5 C6 C7 C8 0.7(3)
C1 C6 C7 C8 179.64(18)
C7 N C9 C10 -163.7(2)
N C9 C10 O3 -57.4(2)
N C9 C10 C11 -179.81(18)
